data_4069427
loop_
_publ_author_name
'Kunz, Kerstin'
'Bolte, Michael'
'Lerner, Hans-Wolfram'
'Wagner, Matthias'

_publ_section_title
;
 Photochemistry of Cymantrenyl Scorpionates: Formation of a Novel Tritopic
 Cyclopentadienyl/Scorpionate Hybrid Ligand
;
_journal_issue 10
_journal_name_full Organometallics
_journal_page_first 3079
_journal_paper_doi 10.1021/om900190r
_journal_volume 28
_journal_year 2009
_chemical_formula_sum 'C16 H27 B2 Mn N4 O3'
_chemical_formula_weight 399.98
_chemical_name_systematic ?
_space_group_IT_number 14
_symmetry_cell_setting monoclinic
_symmetry_space_group_name_Hall '-P 2ybc'
_symmetry_space_group_name_H-M 'P 1 21/c 1'
_atom_sites_solution_hydrogens geom
_atom_sites_solution_primary direct
_atom_sites_solution_secondary difmap
_audit_creation_method SHELXL-97
_cell_angle_alpha 90.00
_cell_angle_beta 102.201(6)
_cell_angle_gamma 90.00
_cell_formula_units_Z 4
_cell_length_a 16.1614(11)
_cell_length_b 11.1729(5)
_cell_length_c 11.6984(9)
_cell_measurement_reflns_used 24921
_cell_measurement_temperature 173(2)
_cell_measurement_theta_max 25.8
_cell_measurement_theta_min 3.6
_cell_volume 2064.7(2)
_computing_cell_refinement 'X-Area (Stoe & Cie, 2001)'
_computing_data_collection 'X-Area (Stoe & Cie, 2001)'
_computing_data_reduction 'X-Area (Stoe & Cie, 2001)'
_computing_molecular_graphics 'XP in SHELXTL-Plus (Sheldrick, 1991)'
_computing_publication_material SHELXL97
_computing_structure_refinement 'SHELXL97 (Sheldrick, 1997) '
_computing_structure_solution 'SHELXS97 (Sheldrick, 1990) '
_diffrn_ambient_temperature 173(2)
_diffrn_measured_fraction_theta_full 0.998
_diffrn_measured_fraction_theta_max 0.989
_diffrn_measurement_device_type 'STOE IPDS II two-circle-diffractometer'
_diffrn_measurement_method \w
_diffrn_radiation_monochromator graphite
_diffrn_radiation_source 'fine-focus sealed tube'
_diffrn_radiation_type MoK\a
_diffrn_radiation_wavelength 0.71073
_diffrn_reflns_av_R_equivalents 0.0489
_diffrn_reflns_av_sigmaI/netI 0.0232
_diffrn_reflns_limit_h_max 19
_diffrn_reflns_limit_h_min -19
_diffrn_reflns_limit_k_max 13
_diffrn_reflns_limit_k_min -13
_diffrn_reflns_limit_l_max 14
_diffrn_reflns_limit_l_min -14
_diffrn_reflns_number 25210
_diffrn_reflns_theta_full 25.00
_diffrn_reflns_theta_max 25.64
_diffrn_reflns_theta_min 3.52
_diffrn_standards_number 0
_exptl_absorpt_coefficient_mu 0.661
_exptl_absorpt_correction_T_max 0.7422
_exptl_absorpt_correction_T_min 0.7293
_exptl_absorpt_correction_type multi-scan
_exptl_absorpt_process_details 'MULABS (Spek, 2003; Blessing, 1995)'
_exptl_crystal_colour yellow
_exptl_crystal_density_diffrn 1.287
_exptl_crystal_density_method 'not measured'
_exptl_crystal_description block
_exptl_crystal_F_000 840
_exptl_crystal_size_max 0.51
_exptl_crystal_size_mid 0.49
_exptl_crystal_size_min 0.48
_refine_diff_density_max 0.243
_refine_diff_density_min -0.440
_refine_diff_density_rms 0.051
_refine_ls_extinction_method none
_refine_ls_goodness_of_fit_ref 1.055
_refine_ls_hydrogen_treatment mixed
_refine_ls_matrix_type full
_refine_ls_number_parameters 243
_refine_ls_number_reflns 3871
_refine_ls_number_restraints 0
_refine_ls_restrained_S_all 1.055
_refine_ls_R_factor_all 0.0336
_refine_ls_R_factor_gt 0.0297
_refine_ls_shift/su_max 0.001
_refine_ls_shift/su_mean 0.000
_refine_ls_structure_factor_coef Fsqd
_refine_ls_weighting_details 'calc w=1/[\s^2^(Fo^2^)+(0.0453P)^2^+0.5974P] where P=(Fo^2^+2Fc^2^)/3'
_refine_ls_weighting_scheme calc
_refine_ls_wR_factor_gt 0.0767
_refine_ls_wR_factor_ref 0.0787
_reflns_number_gt 3511
_reflns_number_total 3871
_reflns_threshold_expression I>2\s(I)
_cod_data_source_file om900190r_si_001.cif
_cod_data_source_block wa646
_cod_depositor_comments
;
The following automatic conversions were performed:

'_symmetry_cell_setting' value 'Monoclinic' changed to 'monoclinic'
according to /home/saulius/struct/CIF-dictionaries/cif_core.dic
dictionary named 'cif_core.dic' version 2.4.2 from 2011-04-26.

Automatic conversion script
Id: cif_fix_values 1715 2011-07-08 13:25:40Z adriana 
;
_cod_original_sg_symbol_H-M 'P 21/c'
_cod_database_code 4069427

loop_
_symmetry_equiv_pos_as_xyz
'x, y, z'
'-x, y+1/2, -z+1/2'
'-x, -y, -z'
'x, -y-1/2, z-1/2'

loop_
_atom_site_label
_atom_site_type_symbol
_atom_site_fract_x
_atom_site_fract_y
_atom_site_fract_z
_atom_site_U_iso_or_equiv
_atom_site_adp_type
_atom_site_occupancy
_atom_site_symmetry_multiplicity
_atom_site_calc_flag
_atom_site_refinement_flags
Mn1 Mn 0.778985(13) 0.505982(19) 0.469885(18) 0.01890(9) Uani 1 1 d .
C1 C 0.87931(10) 0.42997(15) 0.50041(14) 0.0290(3) Uani 1 1 d .
O1 O 0.94377(8) 0.38071(13) 0.51678(13) 0.0477(3) Uani 1 1 d .
C2 C 0.72500(10) 0.36487(14) 0.43507(13) 0.0267(3) Uani 1 1 d .
O2 O 0.69219(8) 0.27331(11) 0.41359(12) 0.0409(3) Uani 1 1 d .
C3 C 0.76729(11) 0.49752(14) 0.61975(15) 0.0305(4) Uani 1 1 d .
O3 O 0.76044(11) 0.49409(14) 0.71582(12) 0.0524(4) Uani 1 1 d .
B1 B 0.59643(10) 0.68809(15) 0.41159(14) 0.0206(3) Uani 1 1 d .
B2 B 0.86183(10) 0.56994(16) 0.22474(14) 0.0224(3) Uani 1 1 d .
N1 N 0.58654(8) 0.80343(11) 0.46134(11) 0.0246(3) Uani 1 1 d .
C1' C 0.51894(11) 0.83139(16) 0.52257(16) 0.0350(4) Uani 1 1 d .
H1'1 H 0.5432 0.8689 0.5979 0.053 Uiso 1 1 calc R
H1'2 H 0.4897 0.7575 0.5358 0.053 Uiso 1 1 calc R
H1'3 H 0.4786 0.8865 0.4751 0.053 Uiso 1 1 calc R
C1" C 0.64079(10) 0.90655(13) 0.45465(15) 0.0281(3) Uani 1 1 d .
H1"1 H 0.6796 0.8877 0.4032 0.042 Uiso 1 1 calc R
H1"2 H 0.6734 0.9257 0.5330 0.042 Uiso 1 1 calc R
H1"3 H 0.6057 0.9754 0.4233 0.042 Uiso 1 1 calc R
N2 N 0.52480(7) 0.61525(11) 0.36627(11) 0.0238(3) Uani 1 1 d .
C2' C 0.52694(11) 0.48633(14) 0.34856(17) 0.0326(4) Uani 1 1 d .
H2'1 H 0.5175 0.4691 0.2647 0.049 Uiso 1 1 calc R
H2'2 H 0.4825 0.4482 0.3812 0.049 Uiso 1 1 calc R
H2'3 H 0.5823 0.4550 0.3879 0.049 Uiso 1 1 calc R
C2" C 0.43897(10) 0.66290(16) 0.32624(16) 0.0353(4) Uani 1 1 d .
H2"1 H 0.4040 0.6404 0.3818 0.053 Uiso 1 1 calc R
H2"2 H 0.4141 0.6298 0.2490 0.053 Uiso 1 1 calc R
H2"3 H 0.4414 0.7503 0.3211 0.053 Uiso 1 1 calc R
N3 N 0.92825(8) 0.65053(12) 0.21227(12) 0.0272(3) Uani 1 1 d .
C3' C 1.00219(11) 0.61459(18) 0.16642(18) 0.0422(4) Uani 1 1 d .
H3'1 H 1.0013 0.5277 0.1547 0.063 Uiso 1 1 calc R
H3'2 H 1.0540 0.6372 0.2223 0.063 Uiso 1 1 calc R
H3'3 H 1.0007 0.6549 0.0916 0.063 Uiso 1 1 calc R
C3" C 0.93493(10) 0.77547(15) 0.24995(15) 0.0315(4) Uani 1 1 d .
H3"1 H 0.8819 0.8003 0.2711 0.047 Uiso 1 1 calc R
H3"2 H 0.9456 0.8259 0.1861 0.047 Uiso 1 1 calc R
H3"3 H 0.9817 0.7840 0.3180 0.047 Uiso 1 1 calc R
N4 N 0.84075(9) 0.46923(13) 0.14858(12) 0.0288(3) Uani 1 1 d .
C4' C 0.79652(12) 0.36247(16) 0.17548(16) 0.0376(4) Uani 1 1 d .
H4'1 H 0.7959 0.3615 0.2591 0.056 Uiso 1 1 calc R
H4'2 H 0.8257 0.2910 0.1557 0.056 Uiso 1 1 calc R
H4'3 H 0.7382 0.3632 0.1297 0.056 Uiso 1 1 calc R
C4" C 0.85499(13) 0.46402(19) 0.02899(16) 0.0409(4) Uani 1 1 d .
H4"1 H 0.8735 0.5427 0.0070 0.061 Uiso 1 1 calc R
H4"2 H 0.8022 0.4415 -0.0249 0.061 Uiso 1 1 calc R
H4"3 H 0.8988 0.4044 0.0250 0.061 Uiso 1 1 calc R
C11 C 0.69033(9) 0.65165(13) 0.40284(12) 0.0197(3) Uani 1 1 d .
C12 C 0.71795(8) 0.59224(13) 0.30845(12) 0.0193(3) Uani 1 1 d .
H12 H 0.6813 0.5516 0.2464 0.023 Uiso 1 1 calc R
C13 C 0.80795(9) 0.60216(12) 0.31986(12) 0.0199(3) Uani 1 1 d .
C14 C 0.83728(9) 0.66736(13) 0.42807(12) 0.0212(3) Uani 1 1 d .
H14 H 0.8945 0.6872 0.4608 0.025 Uiso 1 1 calc R
C15 C 0.76713(9) 0.69665(13) 0.47702(12) 0.0217(3) Uani 1 1 d .
H15 H 0.7700 0.7394 0.5479 0.026 Uiso 1 1 calc R

loop_
_atom_site_aniso_label
_atom_site_aniso_U_11
_atom_site_aniso_U_22
_atom_site_aniso_U_33
_atom_site_aniso_U_23
_atom_site_aniso_U_13
_atom_site_aniso_U_12
Mn1 0.01566(13) 0.02364(14) 0.01687(13) -0.00055(8) 0.00227(9) 0.00212(8)
C1 0.0245(8) 0.0330(8) 0.0294(8) 0.0061(7) 0.0055(6) 0.0016(7)
O1 0.0258(6) 0.0525(8) 0.0639(9) 0.0161(7) 0.0076(6) 0.0173(6)
C2 0.0241(7) 0.0290(8) 0.0244(7) 0.0029(6) -0.0011(6) 0.0055(6)
O2 0.0402(7) 0.0271(6) 0.0495(8) 0.0004(5) -0.0037(6) -0.0038(5)
C3 0.0270(8) 0.0375(9) 0.0270(9) -0.0013(6) 0.0058(7) -0.0048(6)
O3 0.0618(10) 0.0737(11) 0.0250(7) -0.0012(6) 0.0164(7) -0.0136(7)
B1 0.0205(8) 0.0232(8) 0.0187(7) 0.0016(6) 0.0059(6) 0.0040(6)
B2 0.0187(8) 0.0286(9) 0.0200(8) 0.0030(6) 0.0046(6) 0.0078(7)
N1 0.0223(6) 0.0232(6) 0.0314(7) -0.0027(5) 0.0125(5) 0.0023(5)
C1' 0.0321(8) 0.0309(9) 0.0478(10) -0.0085(8) 0.0215(8) 0.0032(7)
C1" 0.0291(8) 0.0220(7) 0.0344(8) -0.0018(6) 0.0095(6) 0.0015(6)
N2 0.0175(6) 0.0242(6) 0.0298(7) -0.0003(5) 0.0047(5) 0.0036(5)
C2' 0.0254(8) 0.0253(8) 0.0455(10) -0.0033(7) 0.0042(7) -0.0013(6)
C2" 0.0193(8) 0.0373(9) 0.0465(10) -0.0014(8) 0.0004(7) 0.0047(7)
N3 0.0229(6) 0.0325(7) 0.0289(7) 0.0035(5) 0.0116(5) 0.0044(5)
C3' 0.0307(9) 0.0501(11) 0.0529(11) 0.0071(9) 0.0253(8) 0.0060(8)
C3" 0.0321(8) 0.0317(9) 0.0310(8) 0.0067(7) 0.0077(7) -0.0018(7)
N4 0.0320(7) 0.0338(7) 0.0232(7) -0.0049(6) 0.0117(6) 0.0040(6)
C4' 0.0461(10) 0.0324(9) 0.0378(9) -0.0125(7) 0.0165(8) -0.0014(8)
C4" 0.0486(11) 0.0514(11) 0.0268(9) -0.0069(8) 0.0169(8) 0.0128(9)
C11 0.0182(7) 0.0212(7) 0.0193(7) -0.0011(5) 0.0033(5) 0.0031(5)
C12 0.0181(7) 0.0224(7) 0.0168(7) -0.0010(5) 0.0023(5) 0.0034(5)
C13 0.0193(7) 0.0218(7) 0.0187(7) 0.0000(5) 0.0041(5) 0.0032(5)
C14 0.0173(6) 0.0237(7) 0.0222(7) -0.0005(6) 0.0034(5) -0.0002(6)
C15 0.0224(7) 0.0227(7) 0.0201(7) -0.0048(5) 0.0044(6) 0.0018(6)

loop_
_atom_type_symbol
_atom_type_description
_atom_type_scat_dispersion_real
_atom_type_scat_dispersion_imag
_atom_type_scat_source
C C 0.0033 0.0016 'International Tables Vol C Tables 4.2.6.8 and 6.1.1.4'
H H 0.0000 0.0000 'International Tables Vol C Tables 4.2.6.8 and 6.1.1.4'
B B 0.0013 0.0007 'International Tables Vol C Tables 4.2.6.8 and 6.1.1.4'
Mn Mn 0.3368 0.7283 'International Tables Vol C Tables 4.2.6.8 and 6.1.1.4'
N N 0.0061 0.0033 'International Tables Vol C Tables 4.2.6.8 and 6.1.1.4'
O O 0.0106 0.0060 'International Tables Vol C Tables 4.2.6.8 and 6.1.1.4'

loop_
_geom_angle_atom_site_label_1
_geom_angle_atom_site_label_2
_geom_angle_atom_site_label_3
_geom_angle
C1 Mn1 C3 93.30(7)
C1 Mn1 C2 90.28(7)
C3 Mn1 C2 91.63(7)
C1 Mn1 C14 91.22(6)
C3 Mn1 C14 114.08(6)
C2 Mn1 C14 154.10(6)
C1 Mn1 C15 123.12(7)
C3 Mn1 C15 89.18(6)
C2 Mn1 C15 146.50(6)
C14 Mn1 C15 38.53(5)
C1 Mn1 C12 127.55(6)
C3 Mn1 C12 138.51(7)
C2 Mn1 C12 94.74(6)
C14 Mn1 C12 64.30(5)
C15 Mn1 C12 64.08(5)
C1 Mn1 C13 93.12(6)
C3 Mn1 C13 152.57(6)
C2 Mn1 C13 114.98(6)
C14 Mn1 C13 39.13(5)
C15 Mn1 C13 65.13(5)
C12 Mn1 C13 38.52(5)
C1 Mn1 C11 155.79(6)
C3 Mn1 C11 101.01(7)
C2 Mn1 C11 108.55(6)
C14 Mn1 C11 65.16(5)
C15 Mn1 C11 38.87(5)
C12 Mn1 C11 38.46(5)
C13 Mn1 C11 65.48(5)
O1 C1 Mn1 178.11(15)
O2 C2 Mn1 178.46(14)
O3 C3 Mn1 178.79(15)
N2 B1 N1 120.83(13)
N2 B1 C11 122.71(13)
N1 B1 C11 116.34(13)
N4 B2 N3 121.06(14)
N4 B2 C13 121.29(14)
N3 B2 C13 117.48(14)
B1 N1 C1" 124.52(12)
B1 N1 C1' 123.30(13)
C1" N1 C1' 112.16(12)
N1 C1' H1'1 109.5
N1 C1' H1'2 109.5
H1'1 C1' H1'2 109.5
N1 C1' H1'3 109.5
H1'1 C1' H1'3 109.5
H1'2 C1' H1'3 109.5
N1 C1" H1"1 109.5
N1 C1" H1"2 109.5
H1"1 C1" H1"2 109.5
N1 C1" H1"3 109.5
H1"1 C1" H1"3 109.5
H1"2 C1" H1"3 109.5
B1 N2 C2' 125.22(13)
B1 N2 C2" 123.46(13)
C2' N2 C2" 111.27(13)
N2 C2' H2'1 109.5
N2 C2' H2'2 109.5
H2'1 C2' H2'2 109.5
N2 C2' H2'3 109.5
H2'1 C2' H2'3 109.5
H2'2 C2' H2'3 109.5
N2 C2" H2"1 109.5
N2 C2" H2"2 109.5
H2"1 C2" H2"2 109.5
N2 C2" H2"3 109.5
H2"1 C2" H2"3 109.5
H2"2 C2" H2"3 109.5
B2 N3 C3" 125.40(13)
B2 N3 C3' 123.49(14)
C3" N3 C3' 110.99(14)
N3 C3' H3'1 109.5
N3 C3' H3'2 109.5
H3'1 C3' H3'2 109.5
N3 C3' H3'3 109.5
H3'1 C3' H3'3 109.5
H3'2 C3' H3'3 109.5
N3 C3" H3"1 109.5
N3 C3" H3"2 109.5
H3"1 C3" H3"2 109.5
N3 C3" H3"3 109.5
H3"1 C3" H3"3 109.5
H3"2 C3" H3"3 109.5
B2 N4 C4' 124.87(13)
B2 N4 C4" 124.09(15)
C4' N4 C4" 110.88(14)
N4 C4' H4'1 109.5
N4 C4' H4'2 109.5
H4'1 C4' H4'2 109.5
N4 C4' H4'3 109.5
H4'1 C4' H4'3 109.5
H4'2 C4' H4'3 109.5
N4 C4" H4"1 109.5
N4 C4" H4"2 109.5
H4"1 C4" H4"2 109.5
N4 C4" H4"3 109.5
H4"1 C4" H4"3 109.5
H4"2 C4" H4"3 109.5
C12 C11 C15 104.77(12)
C12 C11 B1 128.39(12)
C15 C11 B1 125.47(12)
C12 C11 Mn1 69.38(8)
C15 C11 Mn1 68.38(8)
B1 C11 Mn1 136.26(10)
C13 C12 C11 111.45(12)
C13 C12 Mn1 71.78(8)
C11 C12 Mn1 72.16(8)
C13 C12 H12 124.3
C11 C12 H12 124.3
Mn1 C12 H12 123.3
C12 C13 C14 104.92(12)
C12 C13 B2 127.60(13)
C14 C13 B2 126.68(13)
C12 C13 Mn1 69.70(8)
C14 C13 Mn1 68.47(8)
B2 C13 Mn1 133.61(10)
C15 C14 C13 109.14(12)
C15 C14 Mn1 70.88(8)
C13 C14 Mn1 72.41(8)
C15 C14 H14 125.4
C13 C14 H14 125.4
Mn1 C14 H14 122.9
C14 C15 C11 109.69(12)
C14 C15 Mn1 70.59(8)
C11 C15 Mn1 72.74(8)
C14 C15 H15 125.2
C11 C15 H15 125.2
Mn1 C15 H15 123.1

loop_
_geom_bond_atom_site_label_1
_geom_bond_atom_site_label_2
_geom_bond_distance
Mn1 C1 1.7980(16)
Mn1 C3 1.8051(18)
Mn1 C2 1.8063(16)
Mn1 C14 2.1383(15)
Mn1 C15 2.1421(15)
Mn1 C12 2.1635(14)
Mn1 C13 2.1912(14)
Mn1 C11 2.2005(14)
C1 O1 1.158(2)
C2 O2 1.155(2)
C3 O3 1.153(2)
B1 N2 1.423(2)
B1 N1 1.437(2)
B1 C11 1.595(2)
B2 N4 1.431(2)
B2 N3 1.432(2)
B2 C13 1.592(2)
N1 C1" 1.4598(19)
N1 C1' 1.4611(18)
C1' H1'1 0.9800
C1' H1'2 0.9800
C1' H1'3 0.9800
C1" H1"1 0.9800
C1" H1"2 0.9800
C1" H1"3 0.9800
N2 C2' 1.4566(19)
N2 C2" 1.4670(19)
C2' H2'1 0.9800
C2' H2'2 0.9800
C2' H2'3 0.9800
C2" H2"1 0.9800
C2" H2"2 0.9800
C2" H2"3 0.9800
N3 C3" 1.461(2)
N3 C3' 1.4655(19)
C3' H3'1 0.9800
C3' H3'2 0.9800
C3' H3'3 0.9800
C3" H3"1 0.9800
C3" H3"2 0.9800
C3" H3"3 0.9800
N4 C4' 1.459(2)
N4 C4" 1.466(2)
C4' H4'1 0.9800
C4' H4'2 0.9800
C4' H4'3 0.9800
C4" H4"1 0.9800
C4" H4"2 0.9800
C4" H4"3 0.9800
C11 C12 1.4379(19)
C11 C15 1.446(2)
C12 C13 1.4365(19)
C12 H12 0.9500
C13 C14 1.451(2)
C14 C15 1.4123(19)
C14 H14 0.9500
C15 H15 0.9500

loop_
_geom_torsion_atom_site_label_1
_geom_torsion_atom_site_label_2
_geom_torsion_atom_site_label_3
_geom_torsion_atom_site_label_4
_geom_torsion
C3 Mn1 C1 O1 168(5)
C2 Mn1 C1 O1 77(5)
C14 Mn1 C1 O1 -77(5)
C15 Mn1 C1 O1 -100(5)
C12 Mn1 C1 O1 -19(5)
C13 Mn1 C1 O1 -38(5)
C11 Mn1 C1 O1 -65(5)
C1 Mn1 C2 O2 6(6)
C3 Mn1 C2 O2 -88(6)
C14 Mn1 C2 O2 99(6)
C15 Mn1 C2 O2 -179(100)
C12 Mn1 C2 O2 133(6)
C13 Mn1 C2 O2 99(6)
C11 Mn1 C2 O2 170(6)
C1 Mn1 C3 O3 94(9)
C2 Mn1 C3 O3 -175(100)
C14 Mn1 C3 O3 2(9)
C15 Mn1 C3 O3 -29(9)
C12 Mn1 C3 O3 -76(9)
C13 Mn1 C3 O3 -9(9)
C11 Mn1 C3 O3 -66(9)
N2 B1 N1 C1" -146.74(15)
C11 B1 N1 C1" 29.3(2)
N2 B1 N1 C1' 31.7(2)
C11 B1 N1 C1' -152.17(14)
N1 B1 N2 C2' -159.48(15)
C11 B1 N2 C2' 24.7(2)
N1 B1 N2 C2" 23.4(2)
C11 B1 N2 C2" -152.44(15)
N4 B2 N3 C3" 155.03(15)
C13 B2 N3 C3" -20.4(2)
N4 B2 N3 C3' -29.3(2)
C13 B2 N3 C3' 155.21(15)
N3 B2 N4 C4' 158.35(15)
C13 B2 N4 C4' -26.4(2)
N3 B2 N4 C4" -26.7(2)
C13 B2 N4 C4" 148.59(15)
N2 B1 C11 C12 37.2(2)
N1 B1 C11 C12 -138.83(15)
N2 B1 C11 C15 -158.27(14)
N1 B1 C11 C15 25.7(2)
N2 B1 C11 Mn1 -63.1(2)
N1 B1 C11 Mn1 120.91(14)
C1 Mn1 C11 C12 65.75(18)
C3 Mn1 C11 C12 -169.11(9)
C2 Mn1 C11 C12 -73.61(10)
C14 Mn1 C11 C12 79.30(9)
C15 Mn1 C11 C12 116.23(11)
C13 Mn1 C11 C12 36.06(8)
C1 Mn1 C11 C15 -50.48(19)
C3 Mn1 C11 C15 74.66(9)
C2 Mn1 C11 C15 170.16(9)
C14 Mn1 C11 C15 -36.93(8)
C12 Mn1 C11 C15 -116.23(11)
C13 Mn1 C11 C15 -80.18(9)
C1 Mn1 C11 B1 -169.74(16)
C3 Mn1 C11 B1 -44.60(15)
C2 Mn1 C11 B1 50.90(16)
C14 Mn1 C11 B1 -156.19(16)
C15 Mn1 C11 B1 -119.26(17)
C12 Mn1 C11 B1 124.50(18)
C13 Mn1 C11 B1 160.56(16)
C15 C11 C12 C13 -1.78(16)
B1 C11 C12 C13 165.26(14)
Mn1 C11 C12 C13 -61.36(10)
C15 C11 C12 Mn1 59.59(9)
B1 C11 C12 Mn1 -133.37(15)
C1 Mn1 C12 C13 -31.18(12)
C3 Mn1 C12 C13 136.94(10)
C2 Mn1 C12 C13 -125.19(9)
C14 Mn1 C12 C13 38.94(8)
C15 Mn1 C12 C13 81.94(9)
C11 Mn1 C12 C13 120.68(12)
C1 Mn1 C12 C11 -151.86(10)
C3 Mn1 C12 C11 16.26(13)
C2 Mn1 C12 C11 114.13(9)
C14 Mn1 C12 C11 -81.74(9)
C15 Mn1 C12 C11 -38.75(8)
C13 Mn1 C12 C11 -120.68(12)
C11 C12 C13 C14 1.82(16)
Mn1 C12 C13 C14 -59.76(9)
C11 C12 C13 B2 -168.37(14)
Mn1 C12 C13 B2 130.05(15)
C11 C12 C13 Mn1 61.58(10)
N4 B2 C13 C12 -37.3(2)
N3 B2 C13 C12 138.15(15)
N4 B2 C13 C14 154.55(14)
N3 B2 C13 C14 -30.0(2)
N4 B2 C13 Mn1 60.1(2)
N3 B2 C13 Mn1 -124.44(14)
C1 Mn1 C13 C12 155.73(9)
C3 Mn1 C13 C12 -100.98(16)
C2 Mn1 C13 C12 63.97(10)
C14 Mn1 C13 C12 -116.17(11)
C15 Mn1 C13 C12 -78.98(9)
C11 Mn1 C13 C12 -36.01(8)
C1 Mn1 C13 C14 -88.10(9)
C3 Mn1 C13 C14 15.19(17)
C2 Mn1 C13 C14 -179.86(8)
C15 Mn1 C13 C14 37.20(8)
C12 Mn1 C13 C14 116.17(11)
C11 Mn1 C13 C14 80.16(8)
C1 Mn1 C13 B2 32.63(15)
C3 Mn1 C13 B2 135.92(16)
C2 Mn1 C13 B2 -59.13(15)
C14 Mn1 C13 B2 120.73(17)
C15 Mn1 C13 B2 157.92(15)
C12 Mn1 C13 B2 -123.10(17)
C11 Mn1 C13 B2 -159.11(15)
C12 C13 C14 C15 -1.13(16)
B2 C13 C14 C15 169.18(13)
Mn1 C13 C14 C15 -61.72(10)
C12 C13 C14 Mn1 60.59(9)
B2 C13 C14 Mn1 -129.10(14)
C1 Mn1 C14 C15 -148.26(9)
C3 Mn1 C14 C15 -54.11(10)
C2 Mn1 C14 C15 118.59(14)
C12 Mn1 C14 C15 79.96(9)
C13 Mn1 C14 C15 118.30(11)
C11 Mn1 C14 C15 37.25(8)
C1 Mn1 C14 C13 93.44(9)
C3 Mn1 C14 C13 -172.40(9)
C2 Mn1 C14 C13 0.29(18)
C15 Mn1 C14 C13 -118.30(11)
C12 Mn1 C14 C13 -38.33(8)
C11 Mn1 C14 C13 -81.05(8)
C13 C14 C15 C11 0.07(17)
Mn1 C14 C15 C11 -62.60(10)
C13 C14 C15 Mn1 62.68(10)
C12 C11 C15 C14 1.01(16)
B1 C11 C15 C14 -166.52(13)
Mn1 C11 C15 C14 61.26(10)
C12 C11 C15 Mn1 -60.25(9)
B1 C11 C15 Mn1 132.22(14)
C1 Mn1 C15 C14 38.90(11)
C3 Mn1 C15 C14 132.29(9)
C2 Mn1 C15 C14 -135.99(12)
C12 Mn1 C15 C14 -80.57(9)
C13 Mn1 C15 C14 -37.76(8)
C11 Mn1 C15 C14 -118.92(12)
C1 Mn1 C15 C11 157.81(9)
C3 Mn1 C15 C11 -108.79(9)
C2 Mn1 C15 C11 -17.07(15)
C14 Mn1 C15 C11 118.92(12)
C12 Mn1 C15 C11 38.34(8)
C13 Mn1 C15 C11 81.15(8)
